data_1575789
loop_
_publ_author_name
'Schulz, Annika'
'Heinz, Myron'
'Holthausen, Max C.'
'Hadlington, Terrance J.'

_publ_section_title
;
 The path to an open-shell metallo-germylene: direct ligation, or
 reduction and metathesis?
;
_journal_issue 43
_journal_name_full 'Chemical science'
_journal_page_first 20265
_journal_page_last 20274
_journal_paper_doi 10.1039/d5sc04265h
_journal_volume 16
_journal_year 2025
_chemical_formula_moiety 'C62 H86 Ge2 N2 P2 Si2'
_chemical_formula_sum 'C62 H86 Ge2 N2 P2 Si2'
_chemical_formula_weight 1122.62
_space_group_crystal_system monoclinic
_space_group_IT_number 14
_space_group_name_Hall '-P 2yn'
_space_group_name_H-M_alt 'P 1 21/n 1'
_atom_sites_solution_hydrogens geom
_audit_creation_method SHELXL-2018/3
_audit_update_record
;
2025-08-14 deposited with the CCDC.	2025-09-15 downloaded from the CCDC.
;
_cell_angle_alpha 90
_cell_angle_beta 93.40(3)
_cell_angle_gamma 90
_cell_formula_units_Z 2
_cell_length_a 13.860(3)
_cell_length_b 10.420(2)
_cell_length_c 20.490(4)
_cell_measurement_reflns_used 2000
_cell_measurement_temperature 150(2)
_cell_measurement_theta_max 32.50
_cell_measurement_theta_min 1.92
_cell_volume 2954.0(10)
_computing_cell_refinement 'STOE X-AREA 1.76'
_computing_data_collection 'STOE X-AREA 1.76'
_computing_data_reduction 'STOE X-AREA 1.76'
_computing_molecular_graphics 'MERCURY 2020.1'
_computing_publication_material 'MERCURY 2020.1'
_computing_structure_refinement 'SHELXL-2018/3 (Sheldrick, 2018)'
_computing_structure_solution SHELXT-2018/2
_diffrn_ambient_temperature 150(2)
_diffrn_detector Pilatus300K
_diffrn_detector_area_resol_mean 5.81
_diffrn_measured_fraction_theta_full 0.993
_diffrn_measured_fraction_theta_max 0.993
_diffrn_measurement_device_type 'STOE StadiVari'
_diffrn_measurement_method '\w scans'
_diffrn_radiation_collimation '0.6 mm diameter'
_diffrn_radiation_monochromator 'Graded multilayer mirror'
_diffrn_radiation_type 'Mo K\a'
_diffrn_radiation_wavelength 0.71073
_diffrn_reflns_av_R_equivalents 0.0693
_diffrn_reflns_av_unetI/netI 0.0982
_diffrn_reflns_Laue_measured_fraction_full 0.993
_diffrn_reflns_Laue_measured_fraction_max 0.993
_diffrn_reflns_limit_h_max 17
_diffrn_reflns_limit_h_min -17
_diffrn_reflns_limit_k_max 12
_diffrn_reflns_limit_k_min -12
_diffrn_reflns_limit_l_max 25
_diffrn_reflns_limit_l_min -23
_diffrn_reflns_number 14111
_diffrn_reflns_point_group_measured_fraction_full 0.993
_diffrn_reflns_point_group_measured_fraction_max 0.993
_diffrn_reflns_theta_full 25.242
_diffrn_reflns_theta_max 25.997
_diffrn_reflns_theta_min 1.991
_diffrn_source 'Genix 3D HF Mo'
_diffrn_source_current 1.000
_diffrn_source_power 0.050
_diffrn_source_voltage 50
_exptl_absorpt_coefficient_mu 1.151
_exptl_absorpt_correction_T_max 1.000
_exptl_absorpt_correction_T_min 0.785
_exptl_absorpt_correction_type empirical
_exptl_absorpt_process_details 'STOE X-AREA 1.76'
_exptl_crystal_colour orange-purple
_exptl_crystal_density_diffrn 1.262
_exptl_crystal_description block
_exptl_crystal_F_000 1188
_exptl_crystal_size_max 0.21
_exptl_crystal_size_mid 0.20
_exptl_crystal_size_min 0.14
_refine_diff_density_max 0.757
_refine_diff_density_min -0.967
_refine_diff_density_rms 0.112
_refine_ls_extinction_method none
_refine_ls_goodness_of_fit_ref 0.981
_refine_ls_hydrogen_treatment constr
_refine_ls_matrix_type full
_refine_ls_number_parameters 324
_refine_ls_number_reflns 5768
_refine_ls_number_restraints 0
_refine_ls_restrained_S_all 0.981
_refine_ls_R_factor_all 0.1025
_refine_ls_R_factor_gt 0.0576
_refine_ls_shift/su_max 0.000
_refine_ls_shift/su_mean 0.000
_refine_ls_structure_factor_coef Fsqd
_refine_ls_weighting_details 'w=1/[\s^2^(Fo^2^)+(0.0818P)^2^] where P=(Fo^2^+2Fc^2^)/3'
_refine_ls_weighting_scheme calc
_refine_ls_wR_factor_gt 0.1300
_refine_ls_wR_factor_ref 0.1547
_reflns_Friedel_coverage 0.000
_reflns_number_gt 3671
_reflns_number_total 5768
_reflns_threshold_expression 'I > 2\s(I)'
_cod_data_source_file d5sc04265h3.cif
_cod_data_source_block 7
_cod_depositor_comments 'Adding full bibliography for 1575788--1575792.cif.'
_cod_original_sg_symbol_H-M 'P 21/n'
_cod_database_code 1575789
_shelx_shelxl_version_number 2018/3
_shelx_space_group_comment
;
The symmetry employed for this shelxl refinement is uniquely defined
by the following loop, which should always be used as a source of
symmetry information in preference to the above space-group names.
They are only intended as comments.
;

loop_
_space_group_symop_operation_xyz
'x, y, z'
'-x+1/2, y+1/2, -z+1/2'
'-x, -y, -z'
'x-1/2, -y-1/2, z-1/2'

loop_
_atom_site_label
_atom_site_type_symbol
_atom_site_fract_x
_atom_site_fract_y
_atom_site_fract_z
_atom_site_U_iso_or_equiv
_atom_site_adp_type
_atom_site_occupancy
_atom_site_site_symmetry_order
_atom_site_calc_flag
_atom_site_refinement_flags_posn
_atom_site_refinement_flags_adp
_atom_site_refinement_flags_occupancy
_atom_site_disorder_assembly
_atom_site_disorder_group
Ge1 Ge 0.55161(4) 0.55862(5) 0.45682(2) 0.02408(16) Uani 1 1 d . . . . .
P1 P 0.68299(9) 0.39940(12) 0.41450(6) 0.0262(3) Uani 1 1 d . . . . .
Si1 Si 0.54615(10) 0.52644(12) 0.31039(6) 0.0244(3) Uani 1 1 d . . . . .
N1 N 0.4744(3) 0.5246(3) 0.37703(17) 0.0247(9) Uani 1 1 d . . . . .
C1 C 0.3751(3) 0.4885(4) 0.37237(19) 0.0221(10) Uani 1 1 d . . . . .
C26 C 0.7387(4) 0.2408(5) 0.4289(2) 0.0304(11) Uani 1 1 d . . . . .
C19 C 0.6373(3) 0.3927(4) 0.3297(2) 0.0281(11) Uani 1 1 d . . . . .
H19A H 0.606094 0.308536 0.320882 0.034 Uiso 1 1 calc R U . . .
H19B H 0.691845 0.401005 0.300878 0.034 Uiso 1 1 calc R U . . .
C6 C 0.3033(4) 0.5838(4) 0.3600(2) 0.0267(11) Uani 1 1 d . . . . .
C10 C 0.3328(4) 0.7237(4) 0.3535(2) 0.0300(11) Uani 1 1 d . . . . .
H10 H 0.393729 0.724877 0.329683 0.036 Uiso 1 1 calc R U . . .
C31 C 0.6842(4) 0.1300(5) 0.4173(2) 0.0337(12) Uani 1 1 d . . . . .
H31 H 0.619572 0.137147 0.399469 0.040 Uiso 1 1 calc R U . . .
C7 C 0.4185(4) 0.2489(4) 0.3880(2) 0.0295(11) Uani 1 1 d . . . . .
H7 H 0.483309 0.287162 0.399910 0.035 Uiso 1 1 calc R U . . .
C5 C 0.2068(4) 0.5484(5) 0.3525(2) 0.0337(12) Uani 1 1 d . . . . .
H5 H 0.158815 0.612184 0.343638 0.040 Uiso 1 1 calc R U . . .
C16 C 0.6230(4) 0.6755(5) 0.3034(2) 0.0320(11) Uani 1 1 d . . . . .
H16 H 0.669445 0.674043 0.342625 0.038 Uiso 1 1 calc R U . . .
C4 C 0.1799(4) 0.4214(5) 0.3576(2) 0.0378(13) Uani 1 1 d . . . . .
H4 H 0.113509 0.398617 0.352500 0.045 Uiso 1 1 calc R U . . .
C20 C 0.7909(3) 0.4994(4) 0.4157(2) 0.0281(11) Uani 1 1 d . . . . .
C2 C 0.3458(4) 0.3572(4) 0.3776(2) 0.0282(11) Uani 1 1 d . . . . .
C13 C 0.4734(4) 0.4833(5) 0.2322(2) 0.0307(11) Uani 1 1 d . . . . .
H13 H 0.420213 0.425702 0.245216 0.037 Uiso 1 1 calc R U . . .
C21 C 0.8536(4) 0.5021(5) 0.3659(2) 0.0347(12) Uani 1 1 d . . . . .
H21 H 0.838164 0.454973 0.326971 0.042 Uiso 1 1 calc R U . . .
C3 C 0.2478(4) 0.3280(5) 0.3700(2) 0.0343(12) Uani 1 1 d . . . . .
H3 H 0.227694 0.241258 0.373485 0.041 Uiso 1 1 calc R U . . .
C25 C 0.8155(4) 0.5696(5) 0.4722(2) 0.0330(12) Uani 1 1 d . . . . .
H25 H 0.772787 0.570491 0.506801 0.040 Uiso 1 1 calc R U . . .
C8 C 0.4255(4) 0.1701(5) 0.3247(2) 0.0347(12) Uani 1 1 d . . . . .
H8A H 0.361875 0.134588 0.311451 0.052 Uiso 1 1 calc R U . . .
H8B H 0.471799 0.099866 0.332564 0.052 Uiso 1 1 calc R U . . .
H8C H 0.447361 0.225700 0.289956 0.052 Uiso 1 1 calc R U . . .
C17 C 0.5732(4) 0.8066(5) 0.3050(3) 0.0397(13) Uani 1 1 d . . . . .
H17A H 0.621956 0.874637 0.304327 0.060 Uiso 1 1 calc R U . . .
H17B H 0.538161 0.813821 0.345034 0.060 Uiso 1 1 calc R U . . .
H17C H 0.527706 0.815205 0.266835 0.060 Uiso 1 1 calc R U . . .
C30 C 0.7221(4) 0.0100(5) 0.4314(2) 0.0416(14) Uani 1 1 d . . . . .
H30 H 0.684058 -0.064335 0.422104 0.050 Uiso 1 1 calc R U . . .
C9 C 0.3920(4) 0.1582(5) 0.4429(2) 0.0410(14) Uani 1 1 d . . . . .
H9A H 0.386369 0.207230 0.483331 0.062 Uiso 1 1 calc R U . . .
H9B H 0.442453 0.092863 0.449757 0.062 Uiso 1 1 calc R U . . .
H9C H 0.330147 0.116319 0.430861 0.062 Uiso 1 1 calc R U . . .
C22 C 0.9385(4) 0.5722(5) 0.3715(3) 0.0386(13) Uani 1 1 d . . . . .
H22 H 0.980204 0.574061 0.336306 0.046 Uiso 1 1 calc R U . . .
C23 C 0.9625(4) 0.6392(5) 0.4280(3) 0.0416(13) Uani 1 1 d . . . . .
H23 H 1.021201 0.686368 0.432199 0.050 Uiso 1 1 calc R U . . .
C12 C 0.2595(4) 0.8064(5) 0.3145(2) 0.0409(13) Uani 1 1 d . . . . .
H12A H 0.242847 0.765528 0.272218 0.061 Uiso 1 1 calc R U . . .
H12B H 0.287287 0.891314 0.307285 0.061 Uiso 1 1 calc R U . . .
H12C H 0.201073 0.815466 0.338803 0.061 Uiso 1 1 calc R U . . .
C24 C 0.9009(4) 0.6377(5) 0.4788(3) 0.0376(12) Uani 1 1 d . . . . .
H24 H 0.917400 0.683329 0.518029 0.045 Uiso 1 1 calc R U . . .
C14 C 0.5309(4) 0.4067(5) 0.1838(2) 0.0443(14) Uani 1 1 d . . . . .
H14A H 0.487731 0.380097 0.146640 0.066 Uiso 1 1 calc R U . . .
H14B H 0.558962 0.330615 0.205653 0.066 Uiso 1 1 calc R U . . .
H14C H 0.582747 0.460484 0.168132 0.066 Uiso 1 1 calc R U . . .
C15 C 0.4246(4) 0.5968(5) 0.1963(2) 0.0430(14) Uani 1 1 d . . . . .
H15A H 0.473977 0.653310 0.179630 0.064 Uiso 1 1 calc R U . . .
H15B H 0.385920 0.644739 0.226552 0.064 Uiso 1 1 calc R U . . .
H15C H 0.382462 0.564987 0.159707 0.064 Uiso 1 1 calc R U . . .
C27 C 0.8322(4) 0.2268(5) 0.4568(3) 0.0421(13) Uani 1 1 d . . . . .
H27 H 0.870752 0.300602 0.466160 0.051 Uiso 1 1 calc R U . . .
C11 C 0.3561(4) 0.7859(5) 0.4204(2) 0.0400(13) Uani 1 1 d . . . . .
H11A H 0.297035 0.791260 0.444342 0.060 Uiso 1 1 calc R U . . .
H11B H 0.381855 0.872414 0.414329 0.060 Uiso 1 1 calc R U . . .
H11C H 0.404228 0.733909 0.445405 0.060 Uiso 1 1 calc R U . . .
C18 C 0.6861(4) 0.6675(5) 0.2440(3) 0.0502(15) Uani 1 1 d . . . . .
H18A H 0.646032 0.684148 0.203887 0.075 Uiso 1 1 calc R U . . .
H18B H 0.714535 0.581640 0.241892 0.075 Uiso 1 1 calc R U . . .
H18C H 0.737715 0.731679 0.248592 0.075 Uiso 1 1 calc R U . . .
C29 C 0.8150(4) -0.0025(5) 0.4587(3) 0.0450(14) Uani 1 1 d . . . . .
H29 H 0.840886 -0.085004 0.468818 0.054 Uiso 1 1 calc R U . . .
C28 C 0.8694(5) 0.1054(6) 0.4712(3) 0.0523(16) Uani 1 1 d . . . . .
H28 H 0.933435 0.097197 0.489983 0.063 Uiso 1 1 calc R U . . .

loop_
_atom_site_aniso_label
_atom_site_aniso_U_11
_atom_site_aniso_U_22
_atom_site_aniso_U_33
_atom_site_aniso_U_23
_atom_site_aniso_U_13
_atom_site_aniso_U_12
Ge1 0.0253(3) 0.0229(2) 0.0239(2) -0.0015(2) 0.00009(19) -0.0015(2)
P1 0.0252(7) 0.0259(6) 0.0273(6) 0.0003(5) 0.0008(5) -0.0005(6)
Si1 0.0266(7) 0.0235(6) 0.0232(6) 0.0008(5) 0.0018(5) 0.0005(6)
N1 0.025(2) 0.0199(19) 0.029(2) -0.0008(15) -0.0011(17) -0.0005(18)
C1 0.019(2) 0.030(2) 0.017(2) -0.0022(18) 0.0006(18) -0.005(2)
C26 0.033(3) 0.029(3) 0.030(2) -0.004(2) 0.005(2) 0.003(2)
C19 0.028(3) 0.028(2) 0.029(2) -0.0028(19) 0.005(2) -0.002(2)
C6 0.027(3) 0.030(3) 0.023(2) -0.0003(18) 0.002(2) -0.003(2)
C10 0.033(3) 0.028(2) 0.029(2) -0.0045(19) 0.000(2) 0.003(2)
C31 0.039(3) 0.032(3) 0.030(2) 0.003(2) -0.004(2) 0.002(3)
C7 0.034(3) 0.022(2) 0.032(2) -0.0013(19) 0.000(2) -0.007(2)
C5 0.030(3) 0.034(3) 0.036(3) -0.004(2) -0.001(2) 0.003(3)
C16 0.029(3) 0.030(3) 0.038(3) 0.003(2) 0.007(2) -0.006(2)
C4 0.030(3) 0.048(3) 0.036(3) -0.007(2) 0.001(2) -0.007(3)
C20 0.028(3) 0.024(2) 0.033(2) 0.003(2) -0.002(2) 0.006(2)
C2 0.033(3) 0.023(2) 0.028(2) -0.0008(19) 0.002(2) -0.005(2)
C13 0.030(3) 0.033(3) 0.029(2) 0.003(2) 0.002(2) 0.005(2)
C21 0.029(3) 0.039(3) 0.036(3) -0.001(2) 0.002(2) -0.001(3)
C3 0.034(3) 0.034(3) 0.035(3) -0.003(2) 0.004(2) -0.008(3)
C25 0.034(3) 0.032(3) 0.033(3) 0.003(2) -0.003(2) 0.000(3)
C8 0.042(3) 0.030(3) 0.032(3) -0.003(2) 0.001(2) -0.001(3)
C17 0.040(3) 0.030(3) 0.049(3) 0.005(2) -0.002(3) -0.010(3)
C30 0.058(4) 0.025(3) 0.041(3) 0.003(2) 0.000(3) -0.002(3)
C9 0.056(4) 0.026(3) 0.041(3) 0.003(2) 0.004(3) -0.006(3)
C22 0.025(3) 0.043(3) 0.047(3) 0.010(2) 0.002(2) -0.001(3)
C23 0.031(3) 0.034(3) 0.058(3) 0.009(3) -0.012(3) -0.007(3)
C12 0.043(3) 0.036(3) 0.043(3) 0.004(2) -0.003(3) 0.003(3)
C24 0.031(3) 0.036(3) 0.045(3) -0.002(2) -0.002(2) -0.006(3)
C14 0.054(4) 0.042(3) 0.037(3) -0.009(2) 0.004(3) 0.008(3)
C15 0.052(4) 0.042(3) 0.033(3) -0.007(2) -0.009(3) 0.017(3)
C27 0.035(3) 0.036(3) 0.054(3) 0.009(3) -0.009(3) 0.002(3)
C11 0.052(4) 0.028(3) 0.040(3) -0.005(2) 0.000(3) 0.009(3)
C18 0.054(4) 0.045(3) 0.053(3) 0.013(3) 0.020(3) -0.004(3)
C29 0.049(4) 0.028(3) 0.057(4) 0.008(3) 0.004(3) 0.009(3)
C28 0.040(3) 0.042(3) 0.073(4) 0.014(3) -0.010(3) 0.007(3)

loop_
_atom_type_symbol
_atom_type_description
_atom_type_scat_dispersion_real
_atom_type_scat_dispersion_imag
_atom_type_scat_source
C C 0.0033 0.0016 'International Tables Vol C Tables 4.2.6.8 and 6.1.1.4'
H H 0.0000 0.0000 'International Tables Vol C Tables 4.2.6.8 and 6.1.1.4'
N N 0.0061 0.0033 'International Tables Vol C Tables 4.2.6.8 and 6.1.1.4'
Si Si 0.0817 0.0704 'International Tables Vol C Tables 4.2.6.8 and 6.1.1.4'
P P 0.1023 0.0942 'International Tables Vol C Tables 4.2.6.8 and 6.1.1.4'
Ge Ge 0.1547 1.8001 'International Tables Vol C Tables 4.2.6.8 and 6.1.1.4'

loop_
_geom_angle_atom_site_label_1
_geom_angle_atom_site_label_2
_geom_angle_atom_site_label_3
_geom_angle
_geom_angle_site_symmetry_1
_geom_angle_site_symmetry_3
_geom_angle_publ_flag
N1 Ge1 Ge1 100.79(11) . 3_666 ?
N1 Ge1 P1 87.99(11) . . ?
Ge1 Ge1 P1 109.89(4) 3_666 . ?
C19 P1 C20 105.9(2) . . ?
C19 P1 C26 103.8(2) . . ?
C20 P1 C26 100.1(2) . . ?
C19 P1 Ge1 97.47(16) . . ?
C20 P1 Ge1 102.54(15) . . ?
C26 P1 Ge1 143.20(15) . . ?
N1 Si1 C16 114.81(19) . . ?
N1 Si1 C13 111.2(2) . . ?
C16 Si1 C13 113.8(2) . . ?
N1 Si1 C19 103.41(19) . . ?
C16 Si1 C19 104.3(2) . . ?
C13 Si1 C19 108.3(2) . . ?
C1 N1 Si1 123.1(3) . . ?
C1 N1 Ge1 126.1(3) . . ?
Si1 N1 Ge1 110.4(2) . . ?
C6 C1 N1 119.4(4) . . ?
C6 C1 C2 118.9(4) . . ?
N1 C1 C2 121.6(4) . . ?
C27 C26 C31 117.7(5) . . ?
C27 C26 P1 122.1(4) . . ?
C31 C26 P1 119.9(4) . . ?
P1 C19 Si1 111.1(2) . . ?
P1 C19 H19A 109.4 . . ?
Si1 C19 H19A 109.4 . . ?
P1 C19 H19B 109.4 . . ?
Si1 C19 H19B 109.4 . . ?
H19A C19 H19B 108.0 . . ?
C5 C6 C1 119.7(4) . . ?
C5 C6 C10 120.5(4) . . ?
C1 C6 C10 119.8(4) . . ?
C6 C10 C12 114.4(4) . . ?
C6 C10 C11 111.7(4) . . ?
C12 C10 C11 109.2(4) . . ?
C6 C10 H10 107.0 . . ?
C12 C10 H10 107.0 . . ?
C11 C10 H10 107.0 . . ?
C30 C31 C26 121.3(5) . . ?
C30 C31 H31 119.3 . . ?
C26 C31 H31 119.3 . . ?
C2 C7 C9 112.0(4) . . ?
C2 C7 C8 110.7(4) . . ?
C9 C7 C8 108.6(4) . . ?
C2 C7 H7 108.5 . . ?
C9 C7 H7 108.5 . . ?
C8 C7 H7 108.5 . . ?
C4 C5 C6 120.6(5) . . ?
C4 C5 H5 119.7 . . ?
C6 C5 H5 119.7 . . ?
C17 C16 C18 110.0(4) . . ?
C17 C16 Si1 118.3(3) . . ?
C18 C16 Si1 111.3(3) . . ?
C17 C16 H16 105.4 . . ?
C18 C16 H16 105.4 . . ?
Si1 C16 H16 105.4 . . ?
C3 C4 C5 120.7(5) . . ?
C3 C4 H4 119.7 . . ?
C5 C4 H4 119.7 . . ?
C21 C20 C25 118.0(5) . . ?
C21 C20 P1 123.6(4) . . ?
C25 C20 P1 118.2(4) . . ?
C3 C2 C1 118.6(5) . . ?
C3 C2 C7 119.2(4) . . ?
C1 C2 C7 122.1(4) . . ?
C15 C13 C14 108.9(4) . . ?
C15 C13 Si1 114.9(3) . . ?
C14 C13 Si1 113.6(4) . . ?
C15 C13 H13 106.3 . . ?
C14 C13 H13 106.3 . . ?
Si1 C13 H13 106.3 . . ?
C20 C21 C22 121.3(5) . . ?
C20 C21 H21 119.4 . . ?
C22 C21 H21 119.4 . . ?
C4 C3 C2 121.5(5) . . ?
C4 C3 H3 119.3 . . ?
C2 C3 H3 119.3 . . ?
C24 C25 C20 121.1(5) . . ?
C24 C25 H25 119.4 . . ?
C20 C25 H25 119.4 . . ?
C7 C8 H8A 109.5 . . ?
C7 C8 H8B 109.5 . . ?
H8A C8 H8B 109.5 . . ?
C7 C8 H8C 109.5 . . ?
H8A C8 H8C 109.5 . . ?
H8B C8 H8C 109.5 . . ?
C16 C17 H17A 109.5 . . ?
C16 C17 H17B 109.5 . . ?
H17A C17 H17B 109.5 . . ?
C16 C17 H17C 109.5 . . ?
H17A C17 H17C 109.5 . . ?
H17B C17 H17C 109.5 . . ?
C29 C30 C31 120.3(5) . . ?
C29 C30 H30 119.8 . . ?
C31 C30 H30 119.8 . . ?
C7 C9 H9A 109.5 . . ?
C7 C9 H9B 109.5 . . ?
H9A C9 H9B 109.5 . . ?
C7 C9 H9C 109.5 . . ?
H9A C9 H9C 109.5 . . ?
H9B C9 H9C 109.5 . . ?
C23 C22 C21 119.9(5) . . ?
C23 C22 H22 120.0 . . ?
C21 C22 H22 120.0 . . ?
C22 C23 C24 119.9(5) . . ?
C22 C23 H23 120.1 . . ?
C24 C23 H23 120.1 . . ?
C10 C12 H12A 109.5 . . ?
C10 C12 H12B 109.5 . . ?
H12A C12 H12B 109.5 . . ?
C10 C12 H12C 109.5 . . ?
H12A C12 H12C 109.5 . . ?
H12B C12 H12C 109.5 . . ?
C25 C24 C23 119.7(5) . . ?
C25 C24 H24 120.1 . . ?
C23 C24 H24 120.1 . . ?
C13 C14 H14A 109.5 . . ?
C13 C14 H14B 109.5 . . ?
H14A C14 H14B 109.5 . . ?
C13 C14 H14C 109.5 . . ?
H14A C14 H14C 109.5 . . ?
H14B C14 H14C 109.5 . . ?
C13 C15 H15A 109.5 . . ?
C13 C15 H15B 109.5 . . ?
H15A C15 H15B 109.5 . . ?
C13 C15 H15C 109.5 . . ?
H15A C15 H15C 109.5 . . ?
H15B C15 H15C 109.5 . . ?
C28 C27 C26 120.5(5) . . ?
C28 C27 H27 119.8 . . ?
C26 C27 H27 119.8 . . ?
C10 C11 H11A 109.5 . . ?
C10 C11 H11B 109.5 . . ?
H11A C11 H11B 109.5 . . ?
C10 C11 H11C 109.5 . . ?
H11A C11 H11C 109.5 . . ?
H11B C11 H11C 109.5 . . ?
C16 C18 H18A 109.5 . . ?
C16 C18 H18B 109.5 . . ?
H18A C18 H18B 109.5 . . ?
C16 C18 H18C 109.5 . . ?
H18A C18 H18C 109.5 . . ?
H18B C18 H18C 109.5 . . ?
C28 C29 C30 119.3(5) . . ?
C28 C29 H29 120.4 . . ?
C30 C29 H29 120.4 . . ?
C29 C28 C27 120.9(5) . . ?
C29 C28 H28 119.6 . . ?
C27 C28 H28 119.6 . . ?

loop_
_geom_bond_atom_site_label_1
_geom_bond_atom_site_label_2
_geom_bond_distance
_geom_bond_site_symmetry_2
_geom_bond_publ_flag
Ge1 N1 1.933(4) . ?
Ge1 Ge1 2.6402(11) 3_666 ?
Ge1 P1 2.6472(14) . ?
P1 C19 1.815(5) . ?
P1 C20 1.822(5) . ?
P1 C26 1.840(5) . ?
Si1 N1 1.736(4) . ?
Si1 C16 1.893(5) . ?
Si1 C13 1.896(5) . ?
Si1 C19 1.907(5) . ?
N1 C1 1.425(5) . ?
C1 C6 1.418(6) . ?
C1 C2 1.433(6) . ?
C26 C27 1.393(7) . ?
C26 C31 1.393(7) . ?
C19 H19A 0.9900 . ?
C19 H19B 0.9900 . ?
C6 C5 1.387(7) . ?
C6 C10 1.522(6) . ?
C10 C12 1.523(7) . ?
C10 C11 1.533(6) . ?
C10 H10 1.0000 . ?
C31 C30 1.380(7) . ?
C31 H31 0.9500 . ?
C7 C2 1.519(7) . ?
C7 C9 1.532(6) . ?
C7 C8 1.542(6) . ?
C7 H7 1.0000 . ?
C5 C4 1.381(7) . ?
C5 H5 0.9500 . ?
C16 C17 1.532(7) . ?
C16 C18 1.542(7) . ?
C16 H16 1.0000 . ?
C4 C3 1.367(7) . ?
C4 H4 0.9500 . ?
C20 C21 1.380(6) . ?
C20 C25 1.395(6) . ?
C2 C3 1.391(7) . ?
C13 C15 1.529(7) . ?
C13 C14 1.532(7) . ?
C13 H13 1.0000 . ?
C21 C22 1.384(7) . ?
C21 H21 0.9500 . ?
C3 H3 0.9500 . ?
C25 C24 1.380(7) . ?
C25 H25 0.9500 . ?
C8 H8A 0.9800 . ?
C8 H8B 0.9800 . ?
C8 H8C 0.9800 . ?
C17 H17A 0.9800 . ?
C17 H17B 0.9800 . ?
C17 H17C 0.9800 . ?
C30 C29 1.380(8) . ?
C30 H30 0.9500 . ?
C9 H9A 0.9800 . ?
C9 H9B 0.9800 . ?
C9 H9C 0.9800 . ?
C22 C23 1.377(7) . ?
C22 H22 0.9500 . ?
C23 C24 1.385(7) . ?
C23 H23 0.9500 . ?
C12 H12A 0.9800 . ?
C12 H12B 0.9800 . ?
C12 H12C 0.9800 . ?
C24 H24 0.9500 . ?
C14 H14A 0.9800 . ?
C14 H14B 0.9800 . ?
C14 H14C 0.9800 . ?
C15 H15A 0.9800 . ?
C15 H15B 0.9800 . ?
C15 H15C 0.9800 . ?
C27 C28 1.391(7) . ?
C27 H27 0.9500 . ?
C11 H11A 0.9800 . ?
C11 H11B 0.9800 . ?
C11 H11C 0.9800 . ?
C18 H18A 0.9800 . ?
C18 H18B 0.9800 . ?
C18 H18C 0.9800 . ?
C29 C28 1.369(8) . ?
C29 H29 0.9500 . ?
C28 H28 0.9500 . ?
